data_7113015
loop_
_publ_author_name
'Chen, Zhiyuan'
'Yu, Xingxin'
'Wu, Jie'

_publ_section_title
;
 Silver triflate and N-heterocyclic carbene co-catalyzed reaction of
 N'-(2-alkynylbenzylidene)hydrazide, methanol with alpha,beta-unsaturated
 aldehyde.
;
_journal_issue 34
_journal_name_full 'Chemical communications (Cambridge, England)'
_journal_page_first 6356
_journal_page_last 6358
_journal_paper_doi 10.1039/c0cc01207f
_journal_volume 46
_journal_year 2010
_chemical_formula_sum 'C34 H33 Br Cl N2 O4.5 S'
_chemical_formula_weight 689.04
_chemical_name_systematic
;
?
;
_space_group_IT_number 2
_symmetry_cell_setting triclinic
_symmetry_space_group_name_Hall '-P 1'
_symmetry_space_group_name_H-M 'P -1'
_atom_sites_solution_hydrogens geom
_atom_sites_solution_primary direct
_atom_sites_solution_secondary difmap
_audit_creation_method SHELXL-97
_cell_angle_alpha 109.666(2)
_cell_angle_beta 107.568(2)
_cell_angle_gamma 105.852(2)
_cell_formula_units_Z 2
_cell_length_a 12.3918(15)
_cell_length_b 12.6265(16)
_cell_length_c 12.6305(15)
_cell_measurement_reflns_used 2252
_cell_measurement_temperature 293(2)
_cell_measurement_theta_max 45.706
_cell_measurement_theta_min 5.420
_cell_volume 1612.2(3)
_computing_cell_refinement 'Bruker SMART'
_computing_data_collection 'Bruker SMART'
_computing_data_reduction 'Bruker SHELXTL'
_computing_molecular_graphics 'Bruker SHELXTL'
_computing_publication_material 'Bruker SHELXTL'
_computing_structure_refinement 'SHELXL-97 (Sheldrick, 1997)'
_computing_structure_solution 'SHELXS-97 (Sheldrick, 1990)'
_diffrn_ambient_temperature 293(2)
_diffrn_measured_fraction_theta_full 0.984
_diffrn_measured_fraction_theta_max 0.984
_diffrn_measurement_device_type 'CCD area detector'
_diffrn_measurement_method 'phi and omega scans'
_diffrn_radiation_monochromator graphite
_diffrn_radiation_source 'fine-focus sealed tube'
_diffrn_radiation_type MoK\a
_diffrn_radiation_wavelength 0.71073
_diffrn_reflns_av_R_equivalents 0.0796
_diffrn_reflns_av_sigmaI/netI 0.0910
_diffrn_reflns_limit_h_max 15
_diffrn_reflns_limit_h_min -14
_diffrn_reflns_limit_k_max 14
_diffrn_reflns_limit_k_min -15
_diffrn_reflns_limit_l_max 13
_diffrn_reflns_limit_l_min -15
_diffrn_reflns_number 8502
_diffrn_reflns_theta_full 25.50
_diffrn_reflns_theta_max 25.50
_diffrn_reflns_theta_min 1.88
_exptl_absorpt_coefficient_mu 1.465
_exptl_absorpt_correction_T_max 1.0000
_exptl_absorpt_correction_T_min 0.6578
_exptl_absorpt_correction_type empirical
_exptl_absorpt_process_details sadabs
_exptl_crystal_colour colorless
_exptl_crystal_density_diffrn 1.419
_exptl_crystal_density_method 'not measured'
_exptl_crystal_description prismatic
_exptl_crystal_F_000 710
_exptl_crystal_size_max 0.405
_exptl_crystal_size_mid 0.381
_exptl_crystal_size_min 0.207
_refine_diff_density_max 2.071
_refine_diff_density_min -0.641
_refine_diff_density_rms 0.098
_refine_ls_extinction_method none
_refine_ls_goodness_of_fit_ref 0.942
_refine_ls_hydrogen_treatment mixed
_refine_ls_matrix_type full
_refine_ls_number_parameters 386
_refine_ls_number_reflns 5903
_refine_ls_number_restraints 3
_refine_ls_restrained_S_all 1.018
_refine_ls_R_factor_all 0.1075
_refine_ls_R_factor_gt 0.0755
_refine_ls_shift/su_max 0.132
_refine_ls_shift/su_mean 0.026
_refine_ls_structure_factor_coef Fsqd
_refine_ls_weighting_details 'calc w=1/[\s^2^(Fo^2^)+(0.1488P)^2^+0.0000P] where P=(Fo^2^+2Fc^2^)/3'
_refine_ls_weighting_scheme calc
_refine_ls_wR_factor_gt 0.2185
_refine_ls_wR_factor_ref 0.2363
_reflns_number_gt 3489
_reflns_number_total 5903
_reflns_threshold_expression >2sigma(I)
_cod_data_source_file c0cc01207f.txt
_cod_data_source_block cd20199
_cod_depositor_comments
;
The following automatic conversions were performed:

'_symmetry_cell_setting' value 'Triclinic' changed to 'triclinic'
according to
/usr/data/users/saulius/automatic-downloads/retrospective/RSC/lib/dictionaries/cif_core.dic
dictionary named 'cif_core.dic' version 2.4.2 from 2011-04-26.

Automatic conversion script
Id: cif_fix_values 2281 2013-09-26 08:29:07Z andrius 
;
_cod_original_sg_symbol_H-M P-1
_cod_original_formula_sum 'C34 H33 Br Cl N2 O4.50 S'
_cod_database_code 7113015

loop_
_symmetry_equiv_pos_as_xyz
'x, y, z'
'-x, -y, -z'

loop_
_atom_site_label
_atom_site_type_symbol
_atom_site_fract_x
_atom_site_fract_y
_atom_site_fract_z
_atom_site_U_iso_or_equiv
_atom_site_adp_type
_atom_site_occupancy
_atom_site_symmetry_multiplicity
_atom_site_calc_flag
_atom_site_refinement_flags
Br1 Br 1.53509(8) 0.91560(10) 0.67707(8) 0.1075(4) Uani 1 1 d .
S1 S 0.81368(12) 0.45158(11) 0.34644(11) 0.0363(3) Uani 1 1 d .
Cl1 Cl 0.50278(17) 0.78071(18) 0.14972(19) 0.0849(6) Uani 1 1 d .
O1 O 1.1338(5) 1.0231(4) 0.2519(4) 0.0770(14) Uani 1 1 d .
O2 O 1.1407(4) 1.1380(4) 0.4332(4) 0.0671(12) Uani 1 1 d .
O3 O 0.8463(4) 0.4602(3) 0.4689(3) 0.0476(9) Uani 1 1 d .
O4 O 0.7084(3) 0.4726(3) 0.2893(3) 0.0487(9) Uani 1 1 d .
O5 O 0.5000 0.5000 0.5000 0.194(5) Uiso 1 2 d SD
N1 N 0.9361(4) 0.6003(3) 0.2738(3) 0.0362(10) Uani 1 1 d .
N2 N 0.9374(4) 0.5569(4) 0.3621(4) 0.0352(9) Uani 1 1 d D
C1 C 0.9091(5) 0.7104(4) 0.2947(4) 0.0355(11) Uani 1 1 d .
H1 H 0.9062 0.7414 0.3757 0.043 Uiso 1 1 calc R
C2 C 0.7851(5) 0.6793(4) 0.1935(5) 0.0397(12) Uani 1 1 d .
C3 C 0.7537(5) 0.5933(5) 0.0718(5) 0.0420(12) Uani 1 1 d .
C4 C 0.8269(5) 0.5248(5) 0.0545(4) 0.0437(13) Uani 1 1 d .
H4 H 0.8190 0.4823 -0.0255 0.052 Uiso 1 1 calc R
C5 C 0.9074(5) 0.5196(4) 0.1506(4) 0.0382(12) Uani 1 1 d .
C6 C 0.7074(5) 0.7347(5) 0.2174(5) 0.0463(13) Uani 1 1 d .
H6A H 0.7263 0.7877 0.2988 0.056 Uiso 1 1 calc R
C7 C 0.5998(5) 0.7098(5) 0.1175(6) 0.0540(15) Uani 1 1 d .
C8 C 0.5701(6) 0.6323(6) -0.0023(6) 0.0621(17) Uani 1 1 d .
H8 H 0.4998 0.6192 -0.0678 0.075 Uiso 1 1 calc R
C9 C 0.6457(6) 0.5731(5) -0.0262(5) 0.0541(15) Uani 1 1 d .
H9 H 0.6248 0.5193 -0.1079 0.065 Uiso 1 1 calc R
C10 C 1.0176(5) 0.8108(4) 0.2982(4) 0.0385(12) Uani 1 1 d .
H10 H 1.0163 0.7799 0.2153 0.046 Uiso 1 1 calc R
C11 C 0.9971(5) 0.9305(5) 0.3249(5) 0.0469(13) Uani 1 1 d .
H11A H 0.9181 0.9119 0.2603 0.056 Uiso 1 1 calc R
H11B H 0.9918 0.9591 0.4040 0.056 Uiso 1 1 calc R
C12 C 1.0971(5) 1.0315(5) 0.3300(5) 0.0460(13) Uani 1 1 d .
C13 C 1.2370(8) 1.2428(6) 0.4459(8) 0.099(3) Uani 1 1 d .
H13A H 1.3020 1.2203 0.4339 0.148 Uiso 1 1 calc R
H13B H 1.2707 1.3101 0.5279 0.148 Uiso 1 1 calc R
H13C H 1.2025 1.2677 0.3845 0.148 Uiso 1 1 calc R
C14 C 1.1425(5) 0.8347(4) 0.3913(4) 0.0388(12) Uani 1 1 d .
C15 C 1.2371(6) 0.8272(6) 0.3548(6) 0.0621(17) Uani 1 1 d .
H15 H 1.2213 0.8058 0.2719 0.075 Uiso 1 1 calc R
C16 C 1.3534(6) 0.8503(7) 0.4374(6) 0.076(2) Uani 1 1 d .
H16 H 1.4150 0.8445 0.4112 0.092 Uiso 1 1 calc R
C17 C 1.3757(6) 0.8828(6) 0.5621(6) 0.0601(16) Uani 1 1 d .
C18 C 1.2866(6) 0.8926(6) 0.6003(5) 0.0576(15) Uani 1 1 d .
H18 H 1.3028 0.9152 0.6835 0.069 Uiso 1 1 calc R
C19 C 1.1718(5) 0.8693(5) 0.5159(5) 0.0481(13) Uani 1 1 d .
H19 H 1.1116 0.8770 0.5438 0.058 Uiso 1 1 calc R
C20 C 0.9763(6) 0.4406(5) 0.1367(5) 0.0463(14) Uani 1 1 d .
C21 C 1.0974(6) 0.4797(6) 0.2243(6) 0.0562(15) Uani 1 1 d .
H21 H 1.1362 0.5576 0.2929 0.067 Uiso 1 1 calc R
C22 C 1.1604(7) 0.4055(7) 0.2115(7) 0.075(2) Uani 1 1 d .
H22 H 1.2407 0.4341 0.2722 0.089 Uiso 1 1 calc R
C23 C 1.1103(10) 0.2948(8) 0.1151(9) 0.087(3) Uani 1 1 d .
H23 H 1.1556 0.2471 0.1080 0.104 Uiso 1 1 calc R
C24 C 0.9855(10) 0.2482(7) 0.0214(7) 0.086(3) Uani 1 1 d .
H24 H 0.9491 0.1701 -0.0464 0.103 Uiso 1 1 calc R
C25 C 0.9199(7) 0.3226(5) 0.0340(5) 0.0603(17) Uani 1 1 d .
H25 H 0.8391 0.2938 -0.0256 0.072 Uiso 1 1 calc R
C26 C 0.7940(5) 0.3032(4) 0.2462(4) 0.0373(11) Uani 1 1 d .
C27 C 0.8889(5) 0.2661(5) 0.2774(5) 0.0435(12) Uani 1 1 d .
H27 H 0.9628 0.3183 0.3494 0.052 Uiso 1 1 calc R
C28 C 0.8717(6) 0.1496(5) 0.1993(5) 0.0511(14) Uani 1 1 d .
H28 H 0.9346 0.1235 0.2211 0.061 Uiso 1 1 calc R
C29 C 0.7648(7) 0.0706(5) 0.0901(6) 0.0579(16) Uani 1 1 d .
C30 C 0.6699(6) 0.1101(6) 0.0615(6) 0.0670(18) Uani 1 1 d .
H30 H 0.5956 0.0578 -0.0101 0.080 Uiso 1 1 calc R
C31 C 0.6856(6) 0.2283(5) 0.1400(5) 0.0538(14) Uani 1 1 d .
H31 H 0.6229 0.2550 0.1199 0.065 Uiso 1 1 calc R
C32 C 0.7514(8) -0.0531(6) 0.0034(7) 0.088(2) Uani 1 1 d .
H32A H 0.7874 -0.0899 0.0514 0.131 Uiso 1 1 calc R
H32B H 0.7937 -0.0421 -0.0471 0.131 Uiso 1 1 calc R
H32C H 0.6647 -0.1062 -0.0495 0.131 Uiso 1 1 calc R
C33 C 0.4917(18) 0.4732(16) 0.3901(13) 0.238(8) Uiso 1 1 d D
H33A H 0.5760 0.5119 0.4006 0.286 Uiso 1 1 calc R
H33B H 0.4468 0.5167 0.3595 0.286 Uiso 1 1 calc R
C34 C 0.4396(7) 0.3540(6) 0.2920(6) 0.0714(18) Uiso 1 1 d D
H34A H 0.4530 0.2979 0.3248 0.107 Uiso 1 1 calc R
H34B H 0.4781 0.3537 0.2365 0.107 Uiso 1 1 calc R
H34C H 0.3518 0.3284 0.2473 0.107 Uiso 1 1 calc R
H2 H 1.008(3) 0.562(4) 0.403(4) 0.033(13) Uiso 1 1 d D

loop_
_atom_site_aniso_label
_atom_site_aniso_U_11
_atom_site_aniso_U_22
_atom_site_aniso_U_33
_atom_site_aniso_U_23
_atom_site_aniso_U_13
_atom_site_aniso_U_12
Br1 0.0646(6) 0.1479(9) 0.0963(7) 0.0565(6) 0.0080(5) 0.0550(6)
S1 0.0434(8) 0.0377(7) 0.0337(7) 0.0189(5) 0.0162(5) 0.0224(6)
Cl1 0.0644(11) 0.0864(13) 0.0974(14) 0.0344(11) 0.0186(10) 0.0506(10)
O1 0.109(4) 0.051(3) 0.070(3) 0.026(2) 0.050(3) 0.022(3)
O2 0.085(3) 0.039(2) 0.066(3) 0.013(2) 0.039(2) 0.017(2)
O3 0.062(2) 0.052(2) 0.042(2) 0.0275(18) 0.0281(19) 0.0274(19)
O4 0.047(2) 0.052(2) 0.051(2) 0.0239(18) 0.0186(18) 0.0280(18)
N1 0.054(3) 0.033(2) 0.031(2) 0.0186(18) 0.0198(19) 0.023(2)
N2 0.042(3) 0.037(2) 0.029(2) 0.0181(18) 0.0127(19) 0.020(2)
C1 0.048(3) 0.032(2) 0.031(3) 0.016(2) 0.017(2) 0.021(2)
C2 0.042(3) 0.032(3) 0.046(3) 0.024(2) 0.015(2) 0.014(2)
C3 0.049(3) 0.041(3) 0.038(3) 0.022(2) 0.017(2) 0.020(3)
C4 0.061(4) 0.040(3) 0.027(3) 0.014(2) 0.017(2) 0.020(3)
C5 0.051(3) 0.030(2) 0.037(3) 0.017(2) 0.021(2) 0.018(2)
C6 0.049(3) 0.039(3) 0.049(3) 0.021(3) 0.017(3) 0.020(3)
C7 0.047(3) 0.044(3) 0.068(4) 0.029(3) 0.014(3) 0.021(3)
C8 0.056(4) 0.063(4) 0.058(4) 0.037(3) 0.005(3) 0.023(3)
C9 0.060(4) 0.056(4) 0.043(3) 0.026(3) 0.018(3) 0.021(3)
C10 0.051(3) 0.036(3) 0.031(3) 0.016(2) 0.015(2) 0.022(2)
C11 0.059(4) 0.038(3) 0.049(3) 0.025(3) 0.022(3) 0.025(3)
C12 0.058(4) 0.039(3) 0.043(3) 0.021(3) 0.017(3) 0.026(3)
C13 0.113(7) 0.045(4) 0.116(7) 0.020(4) 0.064(6) 0.008(4)
C14 0.047(3) 0.031(3) 0.039(3) 0.017(2) 0.016(2) 0.019(2)
C15 0.063(4) 0.087(5) 0.047(3) 0.031(3) 0.029(3) 0.041(4)
C16 0.054(4) 0.114(6) 0.071(5) 0.040(4) 0.029(4) 0.048(4)
C17 0.047(4) 0.074(4) 0.056(4) 0.032(3) 0.012(3) 0.028(3)
C18 0.056(4) 0.063(4) 0.044(3) 0.026(3) 0.012(3) 0.020(3)
C19 0.050(3) 0.050(3) 0.041(3) 0.021(3) 0.015(3) 0.022(3)
C20 0.075(4) 0.048(3) 0.041(3) 0.028(3) 0.037(3) 0.036(3)
C21 0.071(4) 0.063(4) 0.063(4) 0.039(3) 0.039(3) 0.041(3)
C22 0.090(5) 0.094(5) 0.093(5) 0.058(5) 0.061(5) 0.069(5)
C23 0.144(8) 0.100(6) 0.108(7) 0.074(6) 0.095(7) 0.097(6)
C24 0.179(9) 0.063(4) 0.082(5) 0.047(4) 0.101(6) 0.076(6)
C25 0.107(5) 0.047(3) 0.048(3) 0.028(3) 0.047(4) 0.039(4)
C26 0.047(3) 0.034(3) 0.032(3) 0.016(2) 0.015(2) 0.018(2)
C27 0.053(3) 0.042(3) 0.038(3) 0.020(2) 0.017(2) 0.023(3)
C28 0.074(4) 0.048(3) 0.048(3) 0.027(3) 0.028(3) 0.039(3)
C29 0.087(5) 0.040(3) 0.055(4) 0.025(3) 0.032(4) 0.033(3)
C30 0.068(4) 0.046(3) 0.054(4) 0.009(3) 0.008(3) 0.016(3)
C31 0.055(4) 0.051(3) 0.048(3) 0.020(3) 0.013(3) 0.028(3)
C32 0.126(7) 0.049(4) 0.071(5) 0.016(3) 0.029(5) 0.042(4)

loop_
_atom_type_symbol
_atom_type_description
_atom_type_scat_dispersion_real
_atom_type_scat_dispersion_imag
_atom_type_scat_source
C C 0.0033 0.0016 'International Tables Vol C Tables 4.2.6.8 and 6.1.1.4'
H H 0.0000 0.0000 'International Tables Vol C Tables 4.2.6.8 and 6.1.1.4'
N N 0.0061 0.0033 'International Tables Vol C Tables 4.2.6.8 and 6.1.1.4'
O O 0.0106 0.0060 'International Tables Vol C Tables 4.2.6.8 and 6.1.1.4'
Cl Cl 0.1484 0.1585 'International Tables Vol C Tables 4.2.6.8 and 6.1.1.4'
S S 0.1246 0.1234 'International Tables Vol C Tables 4.2.6.8 and 6.1.1.4'
Br Br -0.2901 2.4595 'International Tables Vol C Tables 4.2.6.8 and 6.1.1.4'

loop_
_geom_angle_atom_site_label_1
_geom_angle_atom_site_label_2
_geom_angle_atom_site_label_3
_geom_angle
_geom_angle_site_symmetry_1
O4 S1 O3 119.8(2) .
O4 S1 N2 107.7(2) .
O3 S1 N2 103.9(2) .
O4 S1 C26 108.6(2) .
O3 S1 C26 107.4(2) .
N2 S1 C26 109.1(2) .
C12 O2 C13 116.1(5) .
C33 O5 C33 180.000(3) 2_666
N2 N1 C5 120.9(4) .
N2 N1 C1 115.6(3) .
C5 N1 C1 118.0(4) .
N1 N2 S1 122.8(3) .
N1 N2 H2 113(3) .
S1 N2 H2 118(3) .
N1 C1 C2 111.1(4) .
N1 C1 C10 107.7(4) .
C2 C1 C10 111.3(4) .
N1 C1 H1 108.9 .
C2 C1 H1 108.9 .
C10 C1 H1 108.9 .
C6 C2 C3 120.9(5) .
C6 C2 C1 122.3(4) .
C3 C2 C1 116.8(4) .
C2 C3 C9 117.8(5) .
C2 C3 C4 118.7(5) .
C9 C3 C4 123.3(5) .
C5 C4 C3 122.3(4) .
C5 C4 H4 118.9 .
C3 C4 H4 118.9 .
C4 C5 N1 119.0(4) .
C4 C5 C20 124.5(4) .
N1 C5 C20 116.3(4) .
C2 C6 C7 119.1(5) .
C2 C6 H6A 120.5 .
C7 C6 H6A 120.5 .
C8 C7 C6 121.5(6) .
C8 C7 Cl1 120.2(5) .
C6 C7 Cl1 118.4(5) .
C7 C8 C9 119.5(5) .
C7 C8 H8 120.2 .
C9 C8 H8 120.2 .
C8 C9 C3 121.0(5) .
C8 C9 H9 119.5 .
C3 C9 H9 119.5 .
C14 C10 C11 111.6(4) .
C14 C10 C1 111.7(4) .
C11 C10 C1 110.1(4) .
C14 C10 H10 107.8 .
C11 C10 H10 107.7 .
C1 C10 H10 107.8 .
C12 C11 C10 113.5(5) .
C12 C11 H11A 108.9 .
C10 C11 H11A 108.9 .
C12 C11 H11B 108.9 .
C10 C11 H11B 108.9 .
H11A C11 H11B 107.7 .
O1 C12 O2 122.6(5) .
O1 C12 C11 125.6(5) .
O2 C12 C11 111.8(5) .
O2 C13 H13A 109.5 .
O2 C13 H13B 109.5 .
H13A C13 H13B 109.5 .
O2 C13 H13C 109.4 .
H13A C13 H13C 109.5 .
H13B C13 H13C 109.5 .
C19 C14 C15 116.5(5) .
C19 C14 C10 122.9(5) .
C15 C14 C10 120.6(4) .
C16 C15 C14 122.4(5) .
C16 C15 H15 118.8 .
C14 C15 H15 118.8 .
C15 C16 C17 117.9(6) .
C15 C16 H16 121.0 .
C17 C16 H16 121.0 .
C18 C17 C16 120.9(5) .
C18 C17 Br1 120.5(4) .
C16 C17 Br1 118.5(5) .
C17 C18 C19 119.8(5) .
C17 C18 H18 120.1 .
C19 C18 H18 120.1 .
C18 C19 C14 122.5(5) .
C18 C19 H19 118.8 .
C14 C19 H19 118.8 .
C21 C20 C25 118.1(5) .
C21 C20 C5 121.6(5) .
C25 C20 C5 120.3(5) .
C22 C21 C20 121.3(6) .
C22 C21 H21 119.3 .
C20 C21 H21 119.3 .
C23 C22 C21 121.8(8) .
C23 C22 H22 119.1 .
C21 C22 H22 119.1 .
C22 C23 C24 119.9(7) .
C22 C23 H23 120.0 .
C24 C23 H23 120.1 .
C25 C24 C23 118.8(7) .
C25 C24 H24 120.6 .
C23 C24 H24 120.6 .
C24 C25 C20 120.0(7) .
C24 C25 H25 120.0 .
C20 C25 H25 120.0 .
C31 C26 C27 121.4(5) .
C31 C26 S1 119.4(4) .
C27 C26 S1 119.2(4) .
C28 C27 C26 118.5(5) .
C28 C27 H27 120.7 .
C26 C27 H27 120.7 .
C29 C28 C27 122.5(5) .
C29 C28 H28 118.7 .
C27 C28 H28 118.7 .
C28 C29 C30 117.7(5) .
C28 C29 C32 121.3(6) .
C30 C29 C32 121.0(6) .
C29 C30 C31 120.6(6) .
C29 C30 H30 119.7 .
C31 C30 H30 119.7 .
C26 C31 C30 119.2(5) .
C26 C31 H31 120.4 .
C30 C31 H31 120.4 .
C29 C32 H32A 109.5 .
C29 C32 H32B 109.5 .
H32A C32 H32B 109.5 .
C29 C32 H32C 109.4 .
H32A C32 H32C 109.5 .
H32B C32 H32C 109.5 .
O5 C33 C34 125.7(14) .
O5 C33 H33A 106.3 .
C34 C33 H33A 106.1 .
O5 C33 H33B 105.6 .
C34 C33 H33B 105.5 .
H33A C33 H33B 106.4 .
C33 C34 H34A 108.6 .
C33 C34 H34B 110.0 .
H34A C34 H34B 109.5 .
C33 C34 H34C 109.8 .
H34A C34 H34C 109.5 .
H34B C34 H34C 109.5 .

loop_
_geom_bond_atom_site_label_1
_geom_bond_atom_site_label_2
_geom_bond_distance
_geom_bond_site_symmetry_2
Br1 C17 1.897(6) .
S1 O4 1.429(4) .
S1 O3 1.433(3) .
S1 N2 1.638(4) .
S1 C26 1.771(5) .
Cl1 C7 1.747(6) .
O1 C12 1.191(6) .
O2 C12 1.341(6) .
O2 C13 1.442(8) .
O5 C33 1.277(14) 2_666
O5 C33 1.277(14) .
N1 N2 1.396(5) .
N1 C5 1.410(6) .
N1 C1 1.475(6) .
N2 H2 0.84(2) .
C1 C2 1.515(7) .
C1 C10 1.553(7) .
C1 H1 0.9800 .
C2 C6 1.382(7) .
C2 C3 1.407(7) .
C3 C9 1.409(7) .
C3 C4 1.428(7) .
C4 C5 1.353(7) .
C4 H4 0.9300 .
C5 C20 1.480(7) .
C6 C7 1.399(7) .
C6 H6A 0.9300 .
C7 C8 1.362(8) .
C8 C9 1.389(9) .
C8 H8 0.9300 .
C9 H9 0.9300 .
C10 C14 1.509(7) .
C10 C11 1.543(7) .
C10 H10 0.9800 .
C11 C12 1.483(8) .
C11 H11A 0.9700 .
C11 H11B 0.9700 .
C13 H13A 0.9600 .
C13 H13B 0.9600 .
C13 H13C 0.9600 .
C14 C19 1.380(7) .
C14 C15 1.398(8) .
C15 C16 1.381(9) .
C15 H15 0.9300 .
C16 C17 1.401(9) .
C16 H16 0.9300 .
C17 C18 1.351(8) .
C18 C19 1.375(8) .
C18 H18 0.9300 .
C19 H19 0.9300 .
C20 C21 1.394(8) .
C20 C25 1.405(8) .
C21 C22 1.375(8) .
C21 H21 0.9300 .
C22 C23 1.321(11) .
C22 H22 0.9300 .
C23 C24 1.438(12) .
C23 H23 0.9300 .
C24 C25 1.400(9) .
C24 H24 0.9300 .
C25 H25 0.9300 .
C26 C31 1.365(7) .
C26 C27 1.380(7) .
C27 C28 1.380(7) .
C27 H27 0.9300 .
C28 C29 1.378(8) .
C28 H28 0.9300 .
C29 C30 1.395(9) .
C29 C32 1.505(8) .
C30 C31 1.406(8) .
C30 H30 0.9300 .
C31 H31 0.9300 .
C32 H32A 0.9600 .
C32 H32B 0.9600 .
C32 H32C 0.9600 .
C33 C34 1.396(14) .
C33 H33A 0.9700 .
C33 H33B 0.9700 .
C34 H34A 0.9600 .
C34 H34B 0.9600 .
C34 H34C 0.9600 .

loop_
_geom_hbond_atom_site_label_D
_geom_hbond_atom_site_label_H
_geom_hbond_atom_site_label_A
_geom_hbond_distance_DH
_geom_hbond_distance_HA
_geom_hbond_distance_DA
_geom_hbond_angle_DHA
_geom_hbond_site_symmetry_A
N2 H2 O3 0.84(2) 2.19(3) 2.993(6) 161(4) 2_766

loop_
_geom_torsion_atom_site_label_1
_geom_torsion_atom_site_label_2
_geom_torsion_atom_site_label_3
_geom_torsion_atom_site_label_4
_geom_torsion
_geom_torsion_site_symmetry_1
C5 N1 N2 S1 -61.8(6) .
C1 N1 N2 S1 91.5(5) .
O4 S1 N2 N1 -36.5(4) .
O3 S1 N2 N1 -164.5(3) .
C26 S1 N2 N1 81.2(4) .
N2 N1 C1 C2 -113.1(4) .
C5 N1 C1 C2 41.0(6) .
N2 N1 C1 C10 124.8(4) .
C5 N1 C1 C10 -81.0(5) .
N1 C1 C2 C6 144.9(5) .
C10 C1 C2 C6 -95.1(5) .
N1 C1 C2 C3 -37.0(6) .
C10 C1 C2 C3 82.9(5) .
C6 C2 C3 C9 5.0(7) .
C1 C2 C3 C9 -173.1(5) .
C6 C2 C3 C4 -170.6(5) .
C1 C2 C3 C4 11.3(7) .
C2 C3 C4 C5 14.3(8) .
C9 C3 C4 C5 -161.0(5) .
C3 C4 C5 N1 -11.0(8) .
C3 C4 C5 C20 173.8(5) .
N2 N1 C5 C4 134.4(5) .
C1 N1 C5 C4 -18.3(7) .
N2 N1 C5 C20 -50.0(6) .
C1 N1 C5 C20 157.3(4) .
C3 C2 C6 C7 -3.8(7) .
C1 C2 C6 C7 174.2(5) .
C2 C6 C7 C8 0.1(8) .
C2 C6 C7 Cl1 180.0(4) .
C6 C7 C8 C9 2.2(9) .
Cl1 C7 C8 C9 -177.7(5) .
C7 C8 C9 C3 -0.9(9) .
C2 C3 C9 C8 -2.7(8) .
C4 C3 C9 C8 172.7(5) .
N1 C1 C10 C14 -53.2(5) .
C2 C1 C10 C14 -175.2(4) .
N1 C1 C10 C11 -177.8(4) .
C2 C1 C10 C11 60.2(5) .
C14 C10 C11 C12 55.3(6) .
C1 C10 C11 C12 179.9(4) .
C13 O2 C12 O1 -1.0(9) .
C13 O2 C12 C11 -178.9(6) .
C10 C11 C12 O1 52.3(8) .
C10 C11 C12 O2 -129.9(5) .
C11 C10 C14 C19 67.4(6) .
C1 C10 C14 C19 -56.4(6) .
C11 C10 C14 C15 -110.1(6) .
C1 C10 C14 C15 126.2(5) .
C19 C14 C15 C16 1.3(9) .
C10 C14 C15 C16 178.9(6) .
C14 C15 C16 C17 -0.2(11) .
C15 C16 C17 C18 -0.8(11) .
C15 C16 C17 Br1 -179.7(5) .
C16 C17 C18 C19 0.7(10) .
Br1 C17 C18 C19 179.6(4) .
C17 C18 C19 C14 0.5(9) .
C15 C14 C19 C18 -1.4(8) .
C10 C14 C19 C18 -179.0(5) .
C4 C5 C20 C21 144.6(5) .
N1 C5 C20 C21 -30.8(7) .
C4 C5 C20 C25 -35.9(8) .
N1 C5 C20 C25 148.7(5) .
C25 C20 C21 C22 -0.1(8) .
C5 C20 C21 C22 179.4(5) .
C20 C21 C22 C23 0.9(10) .
C21 C22 C23 C24 -1.1(11) .
C22 C23 C24 C25 0.6(10) .
C23 C24 C25 C20 0.2(9) .
C21 C20 C25 C24 -0.4(8) .
C5 C20 C25 C24 -180.0(5) .
O4 S1 C26 C31 -4.9(5) .
O3 S1 C26 C31 126.0(4) .
N2 S1 C26 C31 -122.0(4) .
O4 S1 C26 C27 175.1(4) .
O3 S1 C26 C27 -54.0(4) .
N2 S1 C26 C27 58.0(4) .
C31 C26 C27 C28 -0.8(8) .
S1 C26 C27 C28 179.2(4) .
C26 C27 C28 C29 1.6(8) .
C27 C28 C29 C30 -2.2(9) .
C27 C28 C29 C32 176.7(6) .
C28 C29 C30 C31 2.1(9) .
C32 C29 C30 C31 -176.9(6) .
C27 C26 C31 C30 0.7(9) .
S1 C26 C31 C30 -179.3(5) .
C29 C30 C31 C26 -1.3(9) .
C33 O5 C33 C34 -176(100) 2_666
